data_7216220
loop_
_publ_author_name
'Wang, Lei'
'Wang, Wenqiang'
'Guo, Dong'
'Zhang, Ao'
'Song, Yaoguang'
'Zhang, Yiheng'
'Huang, Keke'

_publ_section_title
;
 Design and syntheses of hybrid supramolecular architectures: based on
 [Fe(C2O4)3]3&#x2212; metallotectons and diverse organic cations
;
_journal_issue 24
_journal_name_full CrystEngComm
_journal_page_first 5437
_journal_paper_doi 10.1039/c4ce00357h
_journal_volume 16
_journal_year 2014
_chemical_formula_moiety 'C18 H32 Cl Fe N24 O14'
_chemical_formula_sum 'C18 H32 Cl Fe N24 O14'
_chemical_formula_weight 899.98
_chemical_name_systematic
; 
 ? 
;
_space_group_IT_number 14
_symmetry_cell_setting monoclinic
_symmetry_space_group_name_Hall '-P 2ybc'
_symmetry_space_group_name_H-M 'P 1 21/c 1'
_atom_sites_solution_hydrogens geom
_atom_sites_solution_primary direct
_atom_sites_solution_secondary difmap
_audit_creation_method SHELXL-97
_cell_angle_alpha 90.00
_cell_angle_beta 94.344(6)
_cell_angle_gamma 90.00
_cell_formula_units_Z 4
_cell_length_a 11.597(4)
_cell_length_b 22.299(7)
_cell_length_c 13.655(5)
_cell_measurement_temperature 293(2)
_cell_volume 3521(2)
_computing_structure_refinement 'SHELXL-97 (Sheldrick, 1997)'
_computing_structure_solution 'SHELXS-97 (Sheldrick, 1990)'
_diffrn_ambient_temperature 293(2)
_diffrn_measured_fraction_theta_full 'ACTA 50'
_diffrn_measured_fraction_theta_max 0.968
_diffrn_radiation_monochromator graphite
_diffrn_radiation_source 'fine-focus sealed tube'
_diffrn_radiation_type MoK\a
_diffrn_radiation_wavelength 0.71073
_diffrn_reflns_av_R_equivalents 0.0711
_diffrn_reflns_av_sigmaI/netI 0.0633
_diffrn_reflns_limit_h_max 13
_diffrn_reflns_limit_h_min -14
_diffrn_reflns_limit_k_max 25
_diffrn_reflns_limit_k_min -29
_diffrn_reflns_limit_l_max 17
_diffrn_reflns_limit_l_min -17
_diffrn_reflns_number 22281
_diffrn_reflns_theta_full 'ACTA 50'
_diffrn_reflns_theta_max 28.39
_diffrn_reflns_theta_min 1.76
_exptl_absorpt_coefficient_mu 0.604
_exptl_crystal_colour green
_exptl_crystal_density_diffrn 1.698
_exptl_crystal_density_method 'not measured'
_exptl_crystal_description block
_exptl_crystal_F_000 1852
_exptl_crystal_size_max 0.24
_exptl_crystal_size_mid 0.18
_exptl_crystal_size_min 0.16
_refine_diff_density_max 1.255
_refine_diff_density_min -0.540
_refine_diff_density_rms 0.076
_refine_ls_extinction_method none
_refine_ls_goodness_of_fit_ref 0.993
_refine_ls_hydrogen_treatment mixed
_refine_ls_matrix_type full
_refine_ls_number_parameters 535
_refine_ls_number_reflns 8543
_refine_ls_number_restraints 0
_refine_ls_restrained_S_all 0.993
_refine_ls_R_factor_all 0.0751
_refine_ls_R_factor_gt 0.0502
_refine_ls_shift/su_max 0.000
_refine_ls_shift/su_mean 0.000
_refine_ls_structure_factor_coef Fsqd
_refine_ls_weighting_details 'calc w=1/[\s^2^(Fo^2^)+(0.0799P)^2^+0.0000P] where P=(Fo^2^+2Fc^2^)/3'
_refine_ls_weighting_scheme calc
_refine_ls_wR_factor_gt 0.1376
_refine_ls_wR_factor_ref 0.1497
_reflns_number_gt 5783
_reflns_number_total 8543
_reflns_threshold_expression >2sigma(I)
_cod_data_source_file c4ce00357h2.cif
_cod_data_source_block compound8
_cod_original_sg_symbol_H-M P2(1)/c
_cod_database_code 7216220

loop_
_symmetry_equiv_pos_as_xyz
'x, y, z'
'-x, y+1/2, -z+1/2'
'-x, -y, -z'
'x, -y-1/2, z-1/2'

loop_
_atom_site_label
_atom_site_type_symbol
_atom_site_fract_x
_atom_site_fract_y
_atom_site_fract_z
_atom_site_U_iso_or_equiv
_atom_site_adp_type
_atom_site_occupancy
_atom_site_symmetry_multiplicity
_atom_site_calc_flag
_atom_site_refinement_flags
Fe1 Fe 0.59261(3) 0.242060(16) 0.08769(3) 0.03571(13) Uani 1 1 d .
O12 O 0.72000(14) 0.18161(8) 0.10715(15) 0.0447(5) Uani 1 1 d .
O1 O 0.68465(15) 0.27989(8) -0.01992(15) 0.0455(5) Uani 1 1 d .
O9 O 0.50782(14) 0.16890(7) 0.03813(14) 0.0399(4) Uani 1 1 d .
O5 O 0.69250(15) 0.29761(8) 0.17773(15) 0.0450(5) Uani 1 1 d .
N9 N 0.92285(17) 0.31373(8) 0.13981(16) 0.0353(5) Uani 1 1 d .
H9 H 0.8500 0.3066 0.1404 0.042 Uiso 1 1 calc R
N7 N 1.11316(17) 0.27739(8) 0.14467(17) 0.0376(5) Uani 1 1 d .
O8 O 0.50165(16) 0.24300(8) 0.20568(15) 0.0454(5) Uani 1 1 d .
N6 N 1.28208(18) 0.17583(9) 0.18611(17) 0.0406(5) Uani 1 1 d .
H6A H 1.2361 0.2060 0.1788 0.049 Uiso 1 1 calc R
H6B H 1.3546 0.1814 0.2014 0.049 Uiso 1 1 calc R
O4 O 0.47264(14) 0.29650(8) 0.02304(15) 0.0419(5) Uani 1 1 d .
O11 O 0.76464(16) 0.08798(8) 0.06933(19) 0.0620(6) Uani 1 1 d .
N2 N 1.31611(16) 0.07370(8) 0.18533(15) 0.0321(5) Uani 1 1 d .
H2 H 1.3887 0.0799 0.1994 0.039 Uiso 1 1 calc R
N3 N 1.12927(16) 0.11241(8) 0.15017(16) 0.0319(5) Uani 1 1 d .
O10 O 0.53672(16) 0.07415(8) -0.00749(16) 0.0532(5) Uani 1 1 d .
N8 N 1.07407(17) 0.38392(8) 0.14055(16) 0.0327(5) Uani 1 1 d .
N1 N 1.16379(17) 0.00566(8) 0.15069(16) 0.0335(5) Uani 1 1 d .
C5 C 1.1459(2) 0.33595(10) 0.1453(2) 0.0347(6) Uani 1 1 d .
O6 O 0.70418(18) 0.33785(10) 0.32765(17) 0.0577(6) Uani 1 1 d .
C3 C 1.0950(2) 0.05431(10) 0.13969(18) 0.0296(5) Uani 1 1 d .
O3 O 0.43742(16) 0.35706(9) -0.10567(16) 0.0552(6) Uani 1 1 d .
C2 C 1.2413(2) 0.12074(10) 0.17377(18) 0.0291(5) Uani 1 1 d .
N10 N 0.96004(18) 0.21205(9) 0.13977(18) 0.0440(6) Uani 1 1 d .
H10A H 1.0072 0.1823 0.1400 0.053 Uiso 1 1 calc R
H10B H 0.8868 0.2057 0.1380 0.053 Uiso 1 1 calc R
N4 N 0.98388(18) 0.04438(9) 0.11733(18) 0.0430(6) Uani 1 1 d .
H4A H 0.9587 0.0082 0.1105 0.052 Uiso 1 1 calc R
H4B H 0.9367 0.0741 0.1096 0.052 Uiso 1 1 calc R
N12 N 0.88421(18) 0.41459(9) 0.12807(18) 0.0438(6) Uani 1 1 d .
H12A H 0.9061 0.4513 0.1248 0.053 Uiso 1 1 calc R
H12B H 0.8117 0.4061 0.1257 0.053 Uiso 1 1 calc R
C4 C 1.0000(2) 0.26719(10) 0.14199(19) 0.0324(5) Uani 1 1 d .
N11 N 1.25815(18) 0.34630(10) 0.1493(2) 0.0598(8) Uani 1 1 d .
H11A H 1.2834 0.3825 0.1489 0.072 Uiso 1 1 calc R
H11B H 1.3061 0.3168 0.1524 0.072 Uiso 1 1 calc R
C6 C 0.9617(2) 0.37138(10) 0.13675(18) 0.0306(5) Uani 1 1 d .
O2 O 0.67085(16) 0.34833(10) -0.13760(16) 0.0578(6) Uani 1 1 d .
N5 N 1.34853(19) -0.02813(9) 0.18870(19) 0.0476(6) Uani 1 1 d .
H5A H 1.3246 -0.0646 0.1827 0.057 Uiso 1 1 calc R
H5B H 1.4205 -0.0209 0.2041 0.057 Uiso 1 1 calc R
C15 C 0.5012(2) 0.32640(11) -0.0517(2) 0.0393(6) Uani 1 1 d .
C16 C 0.6302(2) 0.31846(11) -0.0723(2) 0.0391(6) Uani 1 1 d .
C18 C 0.6964(2) 0.12903(11) 0.0719(2) 0.0405(6) Uani 1 1 d .
C1 C 1.2747(2) 0.01671(10) 0.17438(18) 0.0311(5) Uani 1 1 d .
C14 C 0.6542(2) 0.30920(11) 0.2625(2) 0.0386(6) Uani 1 1 d .
C17 C 0.5696(2) 0.12165(11) 0.0292(2) 0.0383(6) Uani 1 1 d .
O7 O 0.4760(2) 0.29514(11) 0.33994(18) 0.0696(7) Uani 1 1 d .
C13 C 0.5320(2) 0.28115(12) 0.2731(2) 0.0413(6) Uani 1 1 d .
N20 N 0.09266(17) 0.18224(8) 0.90019(16) 0.0335(5) Uani 1 1 d .
N19 N 0.12268(16) 0.07534(8) 0.90369(15) 0.0308(4) Uani 1 1 d .
N21 N 0.27933(16) 0.14170(8) 0.92801(16) 0.0349(5) Uani 1 1 d .
H21 H 0.3524 0.1474 0.9396 0.042 Uiso 1 1 calc R
N23 N -0.05727(17) 0.11601(9) 0.87999(17) 0.0412(6) Uani 1 1 d .
H23A H -0.0849 0.0802 0.8761 0.049 Uiso 1 1 calc R
H23B H -0.1030 0.1464 0.8741 0.049 Uiso 1 1 calc R
N22 N 0.30879(18) 0.04015(9) 0.93497(17) 0.0401(5) Uani 1 1 d .
H22A H 0.2840 0.0038 0.9325 0.048 Uiso 1 1 calc R
H22B H 0.3815 0.0472 0.9463 0.048 Uiso 1 1 calc R
C8 C 0.2360(2) 0.08460(10) 0.92145(17) 0.0285(5) Uani 1 1 d .
N24 N 0.2511(2) 0.24386(9) 0.9215(2) 0.0542(7) Uani 1 1 d .
H24A H 0.2067 0.2747 0.9148 0.065 Uiso 1 1 calc R
H24B H 0.3246 0.2485 0.9318 0.065 Uiso 1 1 calc R
C7 C 0.05571(19) 0.12439(10) 0.89510(18) 0.0292(5) Uani 1 1 d .
C9 C 0.2064(2) 0.18957(10) 0.91610(19) 0.0333(6) Uani 1 1 d .
N15 N 0.08569(17) 0.14948(8) 0.39791(16) 0.0326(5) Uani 1 1 d .
N13 N 0.04238(17) 0.04340(9) 0.38655(17) 0.0354(5) Uani 1 1 d .
C11 C 0.1165(2) 0.09059(10) 0.39775(18) 0.0298(5) Uani 1 1 d .
N16 N 0.22771(17) 0.07777(9) 0.41061(17) 0.0400(5) Uani 1 1 d .
H16A H 0.2501 0.0410 0.4116 0.048 Uiso 1 1 calc R
H16B H 0.2778 0.1062 0.4180 0.048 Uiso 1 1 calc R
N14 N -0.10531(17) 0.11481(9) 0.37355(17) 0.0378(5) Uani 1 1 d .
H14 H -0.1779 0.1228 0.3642 0.045 Uiso 1 1 calc R
N18 N -0.06812(19) 0.21540(9) 0.39372(18) 0.0450(6) Uani 1 1 d .
H18A H -0.0175 0.2404 0.3754 0.054 Uiso 1 1 d R
H18B H -0.1307 0.2188 0.3561 0.054 Uiso 1 1 d R
N17 N -0.14645(19) 0.01395(10) 0.36055(19) 0.0513(7) Uani 1 1 d .
H17A H -0.1252 -0.0230 0.3601 0.062 Uiso 1 1 calc R
H17B H -0.2186 0.0230 0.3523 0.062 Uiso 1 1 calc R
C12 C -0.0270(2) 0.16023(10) 0.38800(19) 0.0324(5) Uani 1 1 d .
C10 C -0.0683(2) 0.05676(11) 0.3739(2) 0.0350(6) Uani 1 1 d .
O13 O 0.54731(18) 0.08359(10) 0.22243(15) 0.0529(5) Uani 1 1 d G
H13A H 0.5698 0.0503 0.2475 0.079 Uiso 1 1 d G
H13B H 0.5640 0.1117 0.2631 0.079 Uiso 1 1 d G
O14 O 0.65109(14) 0.04519(13) 0.5548(2) 0.0682(7) Uani 1 1 d G
Cl1 Cl 0.40996(6) 0.03158(3) 0.65344(6) 0.0547(2) Uani 1 1 d G
H14A H 0.638(3) 0.0403(16) 0.504(2) 0.050(12) Uiso 1 1 d .
H14B H 0.588(3) 0.0415(14) 0.580(2) 0.050(9) Uiso 1 1 d .

loop_
_atom_site_aniso_label
_atom_site_aniso_U_11
_atom_site_aniso_U_22
_atom_site_aniso_U_33
_atom_site_aniso_U_23
_atom_site_aniso_U_13
_atom_site_aniso_U_12
Fe1 0.01546(18) 0.0284(2) 0.0628(3) -0.00200(16) 0.00012(16) -0.00201(13)
O12 0.0187(9) 0.0296(9) 0.0836(14) -0.0041(9) -0.0105(9) -0.0008(7)
O1 0.0183(9) 0.0448(11) 0.0738(14) 0.0073(10) 0.0052(9) 0.0049(8)
O9 0.0196(8) 0.0298(9) 0.0689(13) -0.0043(8) -0.0072(8) 0.0008(7)
O5 0.0212(9) 0.0408(10) 0.0733(14) -0.0118(9) 0.0053(9) -0.0099(8)
N9 0.0132(9) 0.0263(10) 0.0660(14) -0.0026(9) 0.0005(9) -0.0024(8)
N7 0.0175(10) 0.0204(9) 0.0740(16) 0.0006(10) -0.0021(10) -0.0018(8)
O8 0.0262(10) 0.0475(11) 0.0624(13) -0.0096(9) 0.0029(9) -0.0188(8)
N6 0.0183(10) 0.0237(10) 0.0786(16) -0.0033(10) -0.0053(10) -0.0043(8)
O4 0.0186(9) 0.0329(9) 0.0748(13) 0.0072(9) 0.0068(9) 0.0015(7)
O11 0.0210(9) 0.0356(10) 0.1274(19) -0.0029(11) -0.0070(11) 0.0059(8)
N2 0.0159(9) 0.0257(10) 0.0535(13) -0.0026(9) -0.0065(9) -0.0010(8)
N3 0.0190(10) 0.0205(9) 0.0548(13) 0.0002(9) -0.0067(9) -0.0015(8)
O10 0.0314(10) 0.0390(11) 0.0875(15) -0.0201(10) -0.0071(10) -0.0044(9)
N8 0.0193(10) 0.0213(9) 0.0572(13) 0.0010(9) 0.0007(9) -0.0011(8)
N1 0.0208(10) 0.0218(9) 0.0569(13) -0.0012(9) -0.0040(9) -0.0012(8)
C5 0.0177(11) 0.0259(12) 0.0599(17) 0.0015(11) -0.0004(11) -0.0008(9)
O6 0.0387(11) 0.0568(13) 0.0763(15) -0.0141(11) -0.0052(11) -0.0189(10)
C3 0.0195(11) 0.0221(11) 0.0462(15) 0.0017(10) -0.0039(10) -0.0011(9)
O3 0.0251(10) 0.0506(12) 0.0895(16) 0.0137(11) 0.0014(10) 0.0096(9)
C2 0.0213(11) 0.0236(11) 0.0418(14) -0.0011(10) -0.0012(10) -0.0012(9)
N10 0.0183(10) 0.0244(10) 0.0889(18) -0.0002(11) 0.0014(11) -0.0041(8)
N4 0.0181(10) 0.0232(10) 0.0857(17) -0.0002(10) -0.0102(11) -0.0004(8)
N12 0.0211(10) 0.0272(11) 0.0822(17) 0.0012(11) -0.0012(11) 0.0034(9)
C4 0.0196(11) 0.0255(11) 0.0517(16) -0.0006(10) 0.0002(11) 0.0002(9)
N11 0.0145(10) 0.0253(11) 0.139(2) 0.0034(13) -0.0018(13) -0.0027(9)
C6 0.0226(11) 0.0265(11) 0.0425(14) -0.0018(10) 0.0008(10) 0.0005(9)
O2 0.0208(9) 0.0746(15) 0.0775(15) 0.0175(12) 0.0014(10) -0.0039(10)
N5 0.0263(11) 0.0282(11) 0.0858(18) -0.0049(11) -0.0128(12) 0.0045(9)
C15 0.0198(12) 0.0276(12) 0.0700(19) -0.0034(12) 0.0002(12) 0.0009(10)
C16 0.0202(12) 0.0335(13) 0.0630(18) 0.0000(12) -0.0015(12) -0.0046(10)
C18 0.0206(12) 0.0287(12) 0.0714(19) 0.0013(12) -0.0026(12) -0.0009(10)
C1 0.0221(11) 0.0248(11) 0.0453(15) -0.0022(10) -0.0044(10) 0.0014(9)
C14 0.0283(13) 0.0289(12) 0.0578(18) -0.0055(12) -0.0014(12) -0.0014(11)
C17 0.0224(12) 0.0304(13) 0.0614(17) -0.0016(12) -0.0027(12) 0.0002(10)
O7 0.0465(14) 0.0868(17) 0.0782(16) -0.0286(14) 0.0226(12) -0.0205(13)
C13 0.0267(13) 0.0414(15) 0.0554(18) -0.0001(13) 0.0000(12) -0.0014(12)
N20 0.0192(10) 0.0209(9) 0.0595(14) 0.0023(9) -0.0036(9) -0.0019(8)
N19 0.0192(9) 0.0218(9) 0.0503(12) -0.0003(8) -0.0049(9) -0.0007(8)
N21 0.0142(9) 0.0246(10) 0.0649(14) 0.0003(9) -0.0031(9) -0.0010(8)
N23 0.0178(10) 0.0224(10) 0.0816(17) 0.0021(10) -0.0091(10) -0.0018(8)
N22 0.0197(10) 0.0241(10) 0.0751(16) -0.0021(10) -0.0062(10) 0.0016(8)
C8 0.0232(11) 0.0239(11) 0.0380(13) -0.0006(10) -0.0010(10) -0.0023(9)
N24 0.0192(11) 0.0229(10) 0.119(2) 0.0024(12) -0.0042(13) -0.0051(9)
C7 0.0192(11) 0.0239(11) 0.0434(14) 0.0003(10) -0.0038(10) -0.0021(9)
C9 0.0204(12) 0.0229(11) 0.0560(16) 0.0009(11) -0.0010(11) -0.0021(9)
N15 0.0193(10) 0.0249(10) 0.0532(13) -0.0006(9) 0.0003(9) -0.0031(8)
N13 0.0201(10) 0.0260(10) 0.0599(14) -0.0010(9) 0.0008(10) -0.0033(8)
C11 0.0213(11) 0.0265(11) 0.0418(14) -0.0011(10) 0.0028(10) -0.0034(9)
N16 0.0175(10) 0.0279(10) 0.0736(16) -0.0013(10) -0.0027(10) -0.0029(8)
N14 0.0152(9) 0.0264(10) 0.0712(15) -0.0012(10) -0.0014(9) -0.0021(8)
N18 0.0237(11) 0.0270(11) 0.0837(18) 0.0009(11) -0.0007(11) -0.0008(9)
N17 0.0193(11) 0.0284(11) 0.106(2) -0.0032(12) 0.0002(12) -0.0048(9)
C12 0.0239(12) 0.0251(11) 0.0480(15) 0.0014(10) 0.0018(11) -0.0022(10)
C10 0.0220(12) 0.0281(12) 0.0546(16) -0.0015(11) 0.0011(11) -0.0015(10)
O13 0.0354(11) 0.0526(12) 0.0686(14) 0.0007(11) -0.0102(10) -0.0070(10)
O14 0.0294(12) 0.089(2) 0.085(2) -0.0017(17) -0.0007(14) -0.0098(12)
Cl1 0.0253(3) 0.0431(4) 0.0946(6) 0.0049(4) -0.0028(4) 0.0048(3)

loop_
_atom_type_symbol
_atom_type_description
_atom_type_scat_dispersion_real
_atom_type_scat_dispersion_imag
_atom_type_scat_source
C C 0.0033 0.0016 'International Tables Vol C Tables 4.2.6.8 and 6.1.1.4'
H H 0.0000 0.0000 'International Tables Vol C Tables 4.2.6.8 and 6.1.1.4'
Cl Cl 0.1484 0.1585 'International Tables Vol C Tables 4.2.6.8 and 6.1.1.4'
Fe Fe 0.3463 0.8444 'International Tables Vol C Tables 4.2.6.8 and 6.1.1.4'
N N 0.0061 0.0033 'International Tables Vol C Tables 4.2.6.8 and 6.1.1.4'
O O 0.0106 0.0060 'International Tables Vol C Tables 4.2.6.8 and 6.1.1.4'

loop_
_geom_angle_atom_site_label_1
_geom_angle_atom_site_label_2
_geom_angle_atom_site_label_3
_geom_angle
O8 Fe1 O9 90.31(7)
O8 Fe1 O4 87.56(8)
O9 Fe1 O4 92.18(7)
O8 Fe1 O12 109.29(9)
O9 Fe1 O12 80.47(7)
O4 Fe1 O12 161.50(8)
O8 Fe1 O5 79.49(8)
O9 Fe1 O5 160.38(8)
O4 Fe1 O5 103.97(8)
O12 Fe1 O5 87.09(8)
O8 Fe1 O1 155.11(7)
O9 Fe1 O1 111.17(8)
O4 Fe1 O1 79.48(7)
O12 Fe1 O1 87.33(8)
O5 Fe1 O1 83.12(8)
C18 O12 Fe1 115.42(15)
C16 O1 Fe1 114.89(16)
C17 O9 Fe1 115.97(15)
C14 O5 Fe1 116.19(16)
C6 N9 C4 119.9(2)
C4 N7 C5 116.1(2)
C13 O8 Fe1 117.00(16)
C15 O4 Fe1 116.97(15)
C1 N2 C2 119.26(19)
C2 N3 C3 115.59(19)
C6 N8 C5 115.67(19)
C1 N1 C3 115.64(19)
N11 C5 N8 117.7(2)
N11 C5 N7 116.3(2)
N8 C5 N7 126.0(2)
N4 C3 N1 116.7(2)
N4 C3 N3 117.2(2)
N1 C3 N3 126.1(2)
N6 C2 N3 119.7(2)
N6 C2 N2 118.8(2)
N3 C2 N2 121.6(2)
N10 C4 N7 120.4(2)
N10 C4 N9 118.7(2)
N7 C4 N9 120.9(2)
N12 C6 N8 120.6(2)
N12 C6 N9 117.9(2)
N8 C6 N9 121.5(2)
O3 C15 O4 126.4(2)
O3 C15 C16 120.3(3)
O4 C15 C16 113.3(2)
O2 C16 O1 125.3(2)
O2 C16 C15 119.6(2)
O1 C16 C15 115.1(2)
O11 C18 O12 125.3(2)
O11 C18 C17 120.8(2)
O12 C18 C17 113.9(2)
N5 C1 N1 120.1(2)
N5 C1 N2 118.1(2)
N1 C1 N2 121.8(2)
O6 C14 O5 125.9(3)
O6 C14 C13 122.1(3)
O5 C14 C13 112.1(2)
O10 C17 O9 126.2(2)
O10 C17 C18 120.4(2)
O9 C17 C18 113.4(2)
O7 C13 O8 125.7(3)
O7 C13 C14 120.7(3)
O8 C13 C14 113.6(2)
C9 N20 C7 115.45(19)
C8 N19 C7 116.45(19)
C9 N21 C8 119.9(2)
N22 C8 N19 121.7(2)
N22 C8 N21 117.8(2)
N19 C8 N21 120.5(2)
N23 C7 N19 117.3(2)
N23 C7 N20 116.5(2)
N19 C7 N20 126.2(2)
N24 C9 N20 120.2(2)
N24 C9 N21 118.4(2)
N20 C9 N21 121.4(2)
C12 N15 C11 115.57(19)
C10 N13 C11 116.2(2)
N16 C11 N13 116.8(2)
N16 C11 N15 117.6(2)
N13 C11 N15 125.6(2)
C10 N14 C12 119.9(2)
N18 C12 N15 121.2(2)
N18 C12 N14 117.4(2)
N15 C12 N14 121.4(2)
N13 C10 N17 120.5(2)
N13 C10 N14 121.3(2)
N17 C10 N14 118.2(2)

loop_
_geom_bond_atom_site_label_1
_geom_bond_atom_site_label_2
_geom_bond_distance
Fe1 O8 1.992(2)
Fe1 O9 1.9963(17)
Fe1 O4 2.0006(18)
Fe1 O12 2.0026(18)
Fe1 O5 2.0426(18)
Fe1 O1 2.0610(19)
O12 C18 1.289(3)
O1 C16 1.258(3)
O9 C17 1.285(3)
O5 C14 1.297(3)
N9 C6 1.364(3)
N9 C4 1.369(3)
N7 C4 1.329(3)
N7 C5 1.360(3)
O8 C13 1.282(3)
N6 C2 1.323(3)
O4 C15 1.284(3)
O11 C18 1.212(3)
N2 C1 1.363(3)
N2 C2 1.363(3)
N3 C2 1.327(3)
N3 C3 1.360(3)
O10 C17 1.221(3)
N8 C6 1.330(3)
N8 C5 1.354(3)
N1 C1 1.325(3)
N1 C3 1.348(3)
C5 N11 1.319(3)
O6 C14 1.207(3)
C3 N4 1.320(3)
O3 C15 1.214(3)
N10 C4 1.314(3)
N12 C6 1.317(3)
O2 C16 1.235(3)
N5 C1 1.321(3)
C15 C16 1.554(4)
C18 C17 1.549(3)
C14 C13 1.566(4)
O7 C13 1.201(3)
N20 C9 1.331(3)
N20 C7 1.359(3)
N19 C8 1.334(3)
N19 C7 1.341(3)
N21 C9 1.364(3)
N21 C8 1.369(3)
N23 C7 1.324(3)
N22 C8 1.306(3)
N24 C9 1.317(3)
N15 C12 1.326(3)
N15 C11 1.361(3)
N13 C10 1.316(3)
N13 C11 1.360(3)
C11 N16 1.319(3)
N14 C10 1.364(3)
N14 C12 1.365(3)
N18 C12 1.324(3)
N17 C10 1.320(3)
